data_7226218
loop_
_publ_author_name
'Prasannan, Dijo'
'Raghav, Darpan'
'Subramaniam, Sujatha'
'Hareendrakrishna kumar, Haritha'
'K, Rathinasamy'
'Arunkumar, Chellaiah'

_publ_section_title
;
 Synthesis, structure, photophysical, electrochemical properties and
 antibacterial activity of brominated BODIPYs
;
_journal_name_full 'RSC Adv.'
_journal_paper_doi 10.1039/C6RA12258B
_journal_year 2016
_chemical_formula_sum 'C15 H13 B F2 N2 O2'
_chemical_formula_weight 302.08
_chemical_name_systematic
;
 ?
;
_space_group_crystal_system orthorhombic
_space_group_IT_number 61
_space_group_name_Hall '-P 2ac 2ab'
_space_group_name_H-M_alt 'P b c a'
_symmetry_space_group_name_Hall '-P 2ac 2ab'
_symmetry_space_group_name_H-M 'P b c a'
_atom_sites_solution_hydrogens mixed
_atom_sites_solution_primary direct
_atom_sites_solution_secondary difmap
_audit_creation_method SHELXL-2012
_audit_update_record
;
2015-01-01 deposited with the CCDC.
2016-08-08 downloaded from the CCDC.
;
_cell_angle_alpha 90
_cell_angle_beta 90
_cell_angle_gamma 90
_cell_formula_units_Z 8
_cell_length_a 18.456(2)
_cell_length_b 7.9351(7)
_cell_length_c 19.4327(19)
_cell_measurement_reflns_used 5006
_cell_measurement_temperature 296(2)
_cell_measurement_theta_max 21.0
_cell_measurement_theta_min 2.2
_cell_volume 2845.9(5)
_computing_cell_refinement 'APEX2/SAINT (Bruker, 2004)'
_computing_data_collection 'APEX2 (Bruker, 2004)'
_computing_data_reduction 'SAINT/XPREP (Bruker, 2004)'
_computing_molecular_graphics 'ORTEP3 (Farrugia, 1997) and Mercury (Bruno et al., 2002)'
_computing_publication_material 'SHELXL-97 (Sheldrick, 2008)'
_computing_structure_refinement 'SHELXL-97 (Sheldrick, 2008)'
_computing_structure_solution 'SIR92 (Altornare et al., 1993)'
_diffrn_ambient_temperature 296(2)
_diffrn_measured_fraction_theta_full 0.907
_diffrn_measured_fraction_theta_max 0.997
_diffrn_measurement_device_type 'Bruker axs kappa apex2 CCD Diffractometer'
_diffrn_measurement_method '\w and \f scan'
_diffrn_radiation_type MoK\a
_diffrn_radiation_wavelength 0.71073
_diffrn_reflns_av_R_equivalents 0.0654
_diffrn_reflns_av_unetI/netI 0.0283
_diffrn_reflns_Laue_measured_fraction_full 0.907
_diffrn_reflns_Laue_measured_fraction_max 0.997
_diffrn_reflns_limit_h_max 21
_diffrn_reflns_limit_h_min -21
_diffrn_reflns_limit_k_max 9
_diffrn_reflns_limit_k_min -9
_diffrn_reflns_limit_l_max 22
_diffrn_reflns_limit_l_min -22
_diffrn_reflns_number 34754
_diffrn_reflns_point_group_measured_fraction_full 0.907
_diffrn_reflns_point_group_measured_fraction_max 0.997
_diffrn_reflns_theta_full 25.242
_diffrn_reflns_theta_max 24.369
_diffrn_reflns_theta_min 2.207
_diffrn_source 'fine-focus sealed tube'
_exptl_absorpt_coefficient_mu 0.111
_exptl_absorpt_correction_T_max 0.960
_exptl_absorpt_correction_T_min 0.900
_exptl_absorpt_correction_type multi-scan
_exptl_absorpt_process_details 'SADABS (Bruker, 1999)'
_exptl_crystal_colour red
_exptl_crystal_density_diffrn 1.410
_exptl_crystal_description block
_exptl_crystal_F_000 1248
_exptl_crystal_size_max 0.350
_exptl_crystal_size_mid 0.300
_exptl_crystal_size_min 0.250
_refine_diff_density_max 0.143
_refine_diff_density_min -0.141
_refine_diff_density_rms 0.036
_refine_ls_extinction_coef 0.0026(6)
_refine_ls_extinction_expression Fc^*^=kFc[1+0.001xFc^2^\l^3^/sin(2\q)]^-1/4^
_refine_ls_extinction_method SHELXL
_refine_ls_goodness_of_fit_ref 1.073
_refine_ls_hydrogen_treatment mixed
_refine_ls_matrix_type full
_refine_ls_number_parameters 208
_refine_ls_number_reflns 2330
_refine_ls_number_restraints 3
_refine_ls_restrained_S_all 1.073
_refine_ls_R_factor_all 0.0831
_refine_ls_R_factor_gt 0.0390
_refine_ls_shift/su_max 0.001
_refine_ls_shift/su_mean 0.000
_refine_ls_structure_factor_coef Fsqd
_refine_ls_weighting_details
;
 w=1/[\s^2^(Fo^2^)+(0.0454P)^2^+1.1048P]
 where P=(Fo^2^+2Fc^2^)/3
;
_refine_ls_weighting_scheme calc
_refine_ls_wR_factor_gt 0.0907
_refine_ls_wR_factor_ref 0.1176
_reflns_Friedel_coverage 0.000
_reflns_number_gt 1492
_reflns_number_total 2330
_reflns_threshold_expression 'I > 2\s(I)'
_cod_data_source_file c6ra12258b2.cif
_cod_data_source_block d2
_cod_original_cell_volume 2846.0(5)
_cod_database_code 7226218
_shelx_space_group_comment
;
The symmetry employed for this shelxl refinement is uniquely defined
by the following loop, which should always be used as a source of
symmetry information in preference to the above space-group names.
They are only intended as comments.
;
_shelx_estimated_absorpt_t_min 0.962
_shelx_estimated_absorpt_t_max 0.973
_shelxl_version_number 2012-9

loop_
_space_group_symop_operation_xyz
'x, y, z'
'x+1/2, -y+1/2, -z'
'-x, y+1/2, -z+1/2'
'-x+1/2, -y, z+1/2'
'-x, -y, -z'
'-x-1/2, y-1/2, z'
'x, -y-1/2, z-1/2'
'x-1/2, y, -z-1/2'

loop_
_atom_site_label
_atom_site_type_symbol
_atom_site_fract_x
_atom_site_fract_y
_atom_site_fract_z
_atom_site_U_iso_or_equiv
_atom_site_adp_type
_atom_site_occupancy
_atom_site_site_symmetry_order
_atom_site_calc_flag
_atom_site_refinement_flags_posn
_atom_site_refinement_flags_adp
C1 C 0.71992(17) 0.0911(3) 1.12938(14) 0.0632(8) Uani 1 1 d . .
H1 H 0.6971 0.0611 1.1703 0.076 Uiso 1 1 calc R U
C2 C 0.79303(17) 0.0734(3) 1.11683(14) 0.0648(8) Uani 1 1 d . .
H2 H 0.8277 0.0318 1.1471 0.078 Uiso 1 1 calc R U
C3 C 0.80460(14) 0.1291(3) 1.05112(13) 0.0528(7) Uani 1 1 d . .
H3 H 0.8488 0.1307 1.0281 0.063 Uiso 1 1 calc R U
C4 C 0.73810(13) 0.1833(3) 1.02486(12) 0.0435(6) Uani 1 1 d . .
C5 C 0.71881(12) 0.2512(3) 0.96122(12) 0.0410(6) Uani 1 1 d . .
C6 C 0.64666(13) 0.2909(3) 0.94782(12) 0.0449(6) Uani 1 1 d . .
C7 C 0.61330(14) 0.3726(3) 0.89256(14) 0.0565(7) Uani 1 1 d . .
H7 H 0.6364 0.4126 0.8533 0.068 Uiso 1 1 calc R U
C8 C 0.54090(16) 0.3834(4) 0.90628(16) 0.0714(8) Uani 1 1 d . .
H8 H 0.5056 0.4313 0.8783 0.086 Uiso 1 1 calc R U
C9 C 0.53032(15) 0.3097(4) 0.96964(16) 0.0692(8) Uani 1 1 d . .
H9 H 0.4857 0.2994 0.9914 0.083 Uiso 1 1 calc R U
C10 C 0.77350(12) 0.2796(3) 0.90823(12) 0.0412(6) Uani 1 1 d . .
C11 C 0.83857(13) 0.3585(3) 0.92381(12) 0.0456(6) Uani 1 1 d . .
H11 H 0.8478 0.3908 0.9690 0.055 Uiso 1 1 calc R U
C12 C 0.88950(13) 0.3897(3) 0.87416(12) 0.0484(6) Uani 1 1 d . .
H12 H 0.9324 0.4444 0.8855 0.058 Uiso 1 1 calc R U
C13 C 0.87698(14) 0.3399(3) 0.80746(12) 0.0503(6) Uani 1 1 d . .
C14 C 0.81342(13) 0.2578(3) 0.79117(13) 0.0522(7) Uani 1 1 d . .
H14 H 0.8053 0.2218 0.7463 0.063 Uiso 1 1 calc R U
C15 C 0.76223(13) 0.2292(3) 0.84074(12) 0.0472(6) Uani 1 1 d . .
H15 H 0.7193 0.1752 0.8290 0.057 Uiso 1 1 calc R U
N1 N 0.68640(11) 0.1566(2) 1.07510(10) 0.0497(5) Uani 1 1 d . .
N2 N 0.59314(10) 0.2550(3) 0.99554(11) 0.0520(5) Uani 1 1 d . .
O1 O 0.92534(10) 0.3656(2) 0.75592(9) 0.0704(6) Uani 1 1 d . .
H1A H 0.9613 0.4132 0.7713 0.106 Uiso 1 1 calc R U
O2 O 0.54012(13) 0.5424(3) 0.70965(14) 0.0958(8) Uani 1 1 d D .
B1 B 0.60491(17) 0.1764(4) 1.06583(16) 0.0547(8) Uani 1 1 d . .
F1 F 0.57523(8) 0.2738(2) 1.11708(8) 0.0778(5) Uani 1 1 d . .
F2 F 0.57230(8) 0.01747(19) 1.06896(8) 0.0721(5) Uani 1 1 d . .
H2A H 0.547(2) 0.650(3) 0.7260(19) 0.162(18) Uiso 1 1 d D .
H2B H 0.556(2) 0.546(6) 0.6642(12) 0.19(2) Uiso 1 1 d D .

loop_
_atom_site_aniso_label
_atom_site_aniso_U_11
_atom_site_aniso_U_22
_atom_site_aniso_U_33
_atom_site_aniso_U_23
_atom_site_aniso_U_13
_atom_site_aniso_U_12
C1 0.076(2) 0.0635(17) 0.0498(16) 0.0005(13) 0.0029(15) -0.0010(16)
C2 0.073(2) 0.0678(18) 0.0536(17) -0.0010(14) -0.0106(15) 0.0061(15)
C3 0.0513(16) 0.0520(15) 0.0552(16) -0.0087(12) -0.0031(13) 0.0030(12)
C4 0.0443(14) 0.0393(12) 0.0468(14) -0.0050(11) 0.0024(12) -0.0017(11)
C5 0.0406(14) 0.0337(12) 0.0487(14) -0.0072(10) 0.0012(11) -0.0036(11)
C6 0.0421(15) 0.0402(13) 0.0524(15) -0.0026(11) 0.0052(12) -0.0025(11)
C7 0.0523(17) 0.0520(15) 0.0652(17) 0.0023(13) -0.0033(14) 0.0035(13)
C8 0.0536(19) 0.075(2) 0.085(2) 0.0065(17) -0.0093(16) 0.0137(15)
C9 0.0430(17) 0.074(2) 0.091(2) -0.0010(17) 0.0020(16) 0.0051(14)
C10 0.0400(14) 0.0373(12) 0.0464(14) -0.0009(10) 0.0011(11) -0.0002(10)
C11 0.0463(14) 0.0447(13) 0.0457(13) -0.0059(11) 0.0004(12) 0.0011(11)
C12 0.0405(14) 0.0469(14) 0.0579(16) -0.0046(12) 0.0051(13) -0.0040(11)
C13 0.0534(16) 0.0487(14) 0.0487(15) -0.0002(12) 0.0119(13) -0.0001(13)
C14 0.0619(17) 0.0532(14) 0.0415(14) -0.0032(12) 0.0000(13) -0.0013(13)
C15 0.0463(14) 0.0461(13) 0.0491(14) -0.0028(11) -0.0022(12) -0.0040(12)
N1 0.0531(13) 0.0496(12) 0.0464(12) -0.0014(10) 0.0040(11) -0.0006(10)
N2 0.0406(12) 0.0500(11) 0.0652(13) -0.0017(10) 0.0038(11) 0.0005(10)
O1 0.0696(13) 0.0807(13) 0.0611(11) -0.0027(10) 0.0223(10) -0.0102(10)
O2 0.0851(17) 0.107(2) 0.0955(18) -0.0359(14) -0.0022(14) -0.0217(14)
B1 0.0524(19) 0.0495(17) 0.062(2) -0.0072(15) 0.0134(16) -0.0030(15)
F1 0.0756(11) 0.0838(11) 0.0738(11) -0.0150(9) 0.0237(9) 0.0089(9)
F2 0.0673(10) 0.0656(10) 0.0834(11) 0.0033(8) 0.0150(8) -0.0177(8)

loop_
_atom_type_symbol
_atom_type_description
_atom_type_scat_dispersion_real
_atom_type_scat_dispersion_imag
_atom_type_scat_source
C C 0.0033 0.0016 'International Tables Vol C Tables 4.2.6.8 and 6.1.1.4'
H H 0.0000 0.0000 'International Tables Vol C Tables 4.2.6.8 and 6.1.1.4'
N N 0.0061 0.0033 'International Tables Vol C Tables 4.2.6.8 and 6.1.1.4'
O O 0.0106 0.0060 'International Tables Vol C Tables 4.2.6.8 and 6.1.1.4'
B B 0.0013 0.0007 'International Tables Vol C Tables 4.2.6.8 and 6.1.1.4'
F F 0.0171 0.0103 'International Tables Vol C Tables 4.2.6.8 and 6.1.1.4'

loop_
_geom_angle_atom_site_label_1
_geom_angle_atom_site_label_2
_geom_angle_atom_site_label_3
_geom_angle
N1 C1 C2 110.8(2)
N1 C1 H1 124.6
C2 C1 H1 124.6
C3 C2 C1 106.6(3)
C3 C2 H2 126.7
C1 C2 H2 126.7
C2 C3 C4 107.6(2)
C2 C3 H3 126.2
C4 C3 H3 126.2
N1 C4 C5 120.6(2)
N1 C4 C3 107.6(2)
C5 C4 C3 131.8(2)
C6 C5 C4 119.8(2)
C6 C5 C10 119.6(2)
C4 C5 C10 120.6(2)
N2 C6 C5 120.7(2)
N2 C6 C7 107.2(2)
C5 C6 C7 132.0(2)
C8 C7 C6 108.1(2)
C8 C7 H7 126.0
C6 C7 H7 126.0
C7 C8 C9 106.7(3)
C7 C8 H8 126.7
C9 C8 H8 126.7
N2 C9 C8 110.6(3)
N2 C9 H9 124.7
C8 C9 H9 124.7
C15 C10 C11 117.8(2)
C15 C10 C5 121.3(2)
C11 C10 C5 121.0(2)
C12 C11 C10 121.5(2)
C12 C11 H11 119.3
C10 C11 H11 119.3
C11 C12 C13 119.8(2)
C11 C12 H12 120.1
C13 C12 H12 120.1
O1 C13 C12 122.8(2)
O1 C13 C14 117.5(2)
C12 C13 C14 119.7(2)
C15 C14 C13 120.3(2)
C15 C14 H14 119.9
C13 C14 H14 119.9
C14 C15 C10 120.9(2)
C14 C15 H15 119.5
C10 C15 H15 119.5
C1 N1 C4 107.4(2)
C1 N1 B1 126.4(2)
C4 N1 B1 125.7(2)
C9 N2 C6 107.4(2)
C9 N2 B1 126.6(2)
C6 N2 B1 125.8(2)
C13 O1 H1A 109.5
H2A O2 H2B 105(3)
F1 B1 F2 107.7(2)
F1 B1 N2 111.3(2)
F2 B1 N2 110.4(2)
F1 B1 N1 111.4(2)
F2 B1 N1 109.1(2)
N2 B1 N1 106.9(2)

loop_
_geom_bond_atom_site_label_1
_geom_bond_atom_site_label_2
_geom_bond_distance
C1 N1 1.329(3)
C1 C2 1.378(4)
C1 H1 0.9300
C2 C3 1.368(3)
C2 H2 0.9300
C3 C4 1.397(3)
C3 H3 0.9300
C4 N1 1.381(3)
C4 C5 1.395(3)
C5 C6 1.393(3)
C5 C10 1.459(3)
C6 N2 1.384(3)
C6 C7 1.397(3)
C7 C8 1.365(4)
C7 H7 0.9300
C8 C9 1.377(4)
C8 H8 0.9300
C9 N2 1.337(3)
C9 H9 0.9300
C10 C15 1.387(3)
C10 C11 1.388(3)
C11 C12 1.370(3)
C11 H11 0.9300
C12 C13 1.375(3)
C12 H12 0.9300
C13 O1 1.357(3)
C13 C14 1.378(3)
C14 C15 1.368(3)
C14 H14 0.9300
C15 H15 0.9300
N1 B1 1.523(4)
N2 B1 1.517(4)
O1 H1A 0.8200
O2 H2A 0.922(19)
O2 H2B 0.928(19)
B1 F1 1.375(3)
B1 F2 1.398(3)

loop_
_geom_hbond_atom_site_label_D
_geom_hbond_atom_site_label_H
_geom_hbond_atom_site_label_A
_geom_hbond_distance_DH
_geom_hbond_distance_HA
_geom_hbond_distance_DA
_geom_hbond_angle_DHA
_geom_hbond_site_symmetry_A
O1 H1A O2 0.82 1.82 2.628(3) 169.1 8_657
O2 H2A O1 0.922(19) 1.88(2) 2.791(3) 171(4) 6_765
O2 H2B F2 0.928(19) 1.94(2) 2.838(3) 162(4) 7_565

loop_
_geom_torsion_atom_site_label_1
_geom_torsion_atom_site_label_2
_geom_torsion_atom_site_label_3
_geom_torsion_atom_site_label_4
_geom_torsion
N1 C1 C2 C3 -0.8(3)
C1 C2 C3 C4 1.1(3)
C2 C3 C4 N1 -1.0(3)
C2 C3 C4 C5 179.9(2)
N1 C4 C5 C6 -0.7(3)
C3 C4 C5 C6 178.3(2)
N1 C4 C5 C10 179.86(19)
C3 C4 C5 C10 -1.2(4)
C4 C5 C6 N2 -3.6(3)
C10 C5 C6 N2 175.80(19)
C4 C5 C6 C7 173.3(2)
C10 C5 C6 C7 -7.3(4)
N2 C6 C7 C8 -0.9(3)
C5 C6 C7 C8 -178.1(3)
C6 C7 C8 C9 0.3(3)
C7 C8 C9 N2 0.4(3)
C6 C5 C10 C15 -46.5(3)
C4 C5 C10 C15 132.9(2)
C6 C5 C10 C11 133.4(2)
C4 C5 C10 C11 -47.2(3)
C15 C10 C11 C12 1.6(3)
C5 C10 C11 C12 -178.3(2)
C10 C11 C12 C13 -1.1(4)
C11 C12 C13 O1 -179.4(2)
C11 C12 C13 C14 -0.4(4)
O1 C13 C14 C15 -179.5(2)
C12 C13 C14 C15 1.4(4)
C13 C14 C15 C10 -0.9(4)
C11 C10 C15 C14 -0.6(3)
C5 C10 C15 C14 179.3(2)
C2 C1 N1 C4 0.2(3)
C2 C1 N1 B1 172.4(2)
C5 C4 N1 C1 179.7(2)
C3 C4 N1 C1 0.5(3)
C5 C4 N1 B1 7.4(3)
C3 C4 N1 B1 -171.8(2)
C8 C9 N2 C6 -0.9(3)
C8 C9 N2 B1 176.1(2)
C5 C6 N2 C9 178.7(2)
C7 C6 N2 C9 1.1(3)
C5 C6 N2 B1 1.7(3)
C7 C6 N2 B1 -175.9(2)
C9 N2 B1 F1 -50.8(3)
C6 N2 B1 F1 125.7(2)
C9 N2 B1 F2 68.8(3)
C6 N2 B1 F2 -114.7(3)
C9 N2 B1 N1 -172.7(2)
C6 N2 B1 N1 3.8(3)
C1 N1 B1 F1 58.9(3)
C4 N1 B1 F1 -130.2(2)
C1 N1 B1 F2 -59.9(3)
C4 N1 B1 F2 111.0(3)
C1 N1 B1 N2 -179.2(2)
C4 N1 B1 N2 -8.3(3)
